data_1574690
loop_
_publ_author_name
'Yagami, Ryota'
'Xu, Wei'
'Kobayashi, Toi'
'Nagata, Yuuya'
'Kumagai, Naoya'

_publ_section_title
;
 iso-TEtraQuinoline (i-TEQ): an inherently chiral N4 macrocyclic quinoline
 tetramer
;
_journal_issue 24
_journal_name_full 'Chemical Science'
_journal_page_first 10714
_journal_page_last 10721
_journal_paper_doi 10.1039/D5SC02937F
_journal_volume 16
_journal_year 2025
_chemical_formula_moiety '2(C H2 Cl2), C50 H32 N4 O2'
_chemical_formula_sum 'C52 H36 Cl4 N4 O2'
_chemical_formula_weight 890.65
_space_group_crystal_system monoclinic
_space_group_IT_number 15
_space_group_name_Hall '-C 2yc'
_space_group_name_H-M_alt 'C 1 2/c 1'
_atom_sites_solution_hydrogens geom
_atom_sites_solution_primary dual
_audit_creation_date 2024-02-28
_audit_creation_method
;
Olex2 1.5
(compiled 2023.08.24 svn.re1ec1418 for OlexSys, GUI svn.r6817)
;
_audit_update_record
;
2024-10-21 deposited with the CCDC.	2025-05-16 downloaded from the CCDC.
;
_cell_angle_alpha 90
_cell_angle_beta 91.3870(10)
_cell_angle_gamma 90
_cell_formula_units_Z 8
_cell_length_a 33.5543(2)
_cell_length_b 14.90160(10)
_cell_length_c 18.95070(10)
_cell_measurement_reflns_used 40434
_cell_measurement_temperature 93.15
_cell_measurement_theta_max 76.1940
_cell_measurement_theta_min 2.6210
_cell_volume 9472.82(10)
_computing_cell_refinement 'CrysAlisPro 1.171.42.90a (Rigaku OD, 2023)'
_computing_data_collection 'CrysAlisPro 1.171.42.90a (Rigaku OD, 2023)'
_computing_data_reduction 'CrysAlisPro 1.171.42.90a (Rigaku OD, 2023)'
_computing_molecular_graphics 'Olex2 1.5 (Dolomanov et al., 2009)'
_computing_publication_material 'Olex2 1.5 (Dolomanov et al., 2009)'
_computing_structure_refinement 'SHELXL 2018/3 (Sheldrick, 2015)'
_computing_structure_solution 'SHELXT 2018/2 (Sheldrick, 2018)'
_diffrn_ambient_temperature 93.15
_diffrn_detector 'Hybrid Pixel Array Detector'
_diffrn_detector_area_resol_mean 10.0000
_diffrn_detector_type HyPix
_diffrn_measured_fraction_theta_full 0.999
_diffrn_measured_fraction_theta_max 0.979
_diffrn_measurement_details
;
List of Runs (angles in degrees, time in seconds):

  # Type    Start    End  Width  t~exp~   \w     \q     \k     \f   Frames
#--------------------------------------------------------------------------
  1  \w     86.00 174.00   0.50    0.20    --  106.56 105.00-159.00  176
  2  \w    -27.00  16.00   0.50    0.05    --   47.76 -19.00-180.00   86
  3  \w    -27.00  16.00   0.50    0.05    --   47.76 -19.00-150.00   86
  4  \w    -27.00  16.00   0.50    0.05    --   47.76 -19.00 -60.00   86
  5  \w    -24.00  63.00   0.50    0.05    --   47.76 -57.00  90.00  174
  6  \w    -27.00  16.00   0.50    0.05    --   47.76 -19.00 120.00   86
  7  \w      0.00  84.00   0.50    0.05    --   47.76-105.00 100.00  168
  8  \w     34.00 105.00   0.50    0.20    --  106.56 -94.00 150.00  142
  9  \w     36.00 107.00   0.50    0.20    --  106.56-105.00 100.00  142
 10  \w     34.00 105.00   0.50    0.20    --  106.56 -94.00  30.00  142
 11  \w     34.00 105.00   0.50    0.20    --  106.56 -94.00-150.00  142
 12  \w     34.00 105.00   0.50    0.20    --  106.56 -94.00-180.00  142
 13  \w     34.00  72.00   0.50    0.20    --  106.56 -61.00-150.00   76
 14  \w     34.00  72.00   0.50    0.20    --  106.56 -61.00-120.00   76
 15  \w     34.00  72.00   0.50    0.20    --  106.56 -61.00  90.00   76
 16  \w     34.00  72.00   0.50    0.20    --  106.56 -61.00 120.00   76
 17  \w     84.00 174.00   0.50    0.20    --  106.56  77.00   0.00  180
 18  \w     94.00 174.00   0.50    0.20    --  106.56  45.00-180.00  160
 19  \w     33.00  89.00   0.50    0.05    --   47.76  57.00-150.00  112
 20  \w     36.00 121.00   0.50    0.05    --   47.76  38.00-180.00  170
 21  \w     33.00 119.00   0.50    0.05    --   47.76  57.00 -90.00  172
 22  \w     25.00 120.00   0.50    0.05    --   47.76  77.00 -30.00  190
 23  \w     33.00 119.00   0.50    0.05    --   47.76  57.00  90.00  172
 24  \w     90.00 174.00   0.50    0.20    --  106.56  61.00 150.00  168
 25  \w    -42.00  25.00   0.50    0.05    --  -47.76  38.00  60.00  134
 26  \w    -42.00  25.00   0.50    0.05    --  -47.76  38.00 -90.00  134
 27  \w    -75.00 -27.00   0.50    0.20    -- -100.00  61.00  30.00   96
 28  \w    -75.00 -27.00   0.50    0.20    -- -100.00  61.00  60.00   96
 29  \w   -112.00 -30.00   0.50    0.20    -- -100.00 125.00   0.00  164
 30  \w   -112.00 -30.00   0.50    0.20    -- -100.00 125.00  30.00  164
 31  \w   -112.00 -30.00   0.50    0.20    -- -100.00 125.00 150.00  164
 32  \w   -112.00 -30.00   0.50    0.20    -- -100.00 125.00 -60.00  164
 33  \w   -112.00 -30.00   0.50    0.20    -- -100.00 125.00 -90.00  164
 34  \w   -107.00 -29.00   0.50    0.20    -- -100.00 105.00-159.00  156
 35  \w    -83.00  -6.00   0.50    0.05    --  -47.76 105.00-159.00  154
 36  \w   -171.00 -92.00   0.50    0.20    -- -100.00-105.00 100.00  158
 37  \w   -173.00 -81.00   0.50    0.20    -- -100.00 -67.00  39.12  184
 38  \w   -172.00 -85.00   0.50    0.20    -- -100.00 -57.00  15.49  174
 39  \w   -173.00 -87.00   0.50    0.20    -- -100.00 -94.00   0.00  172
;
_diffrn_measurement_device 'four-circle diffractometer'
_diffrn_measurement_device_type 'ROD, Synergy Custom system, HyPix'
_diffrn_measurement_method '\w scans'
_diffrn_orient_matrix_type 'CrysAlisPro convention (1999,Acta A55,543-557)'
_diffrn_orient_matrix_UB_11 0.0228828000
_diffrn_orient_matrix_UB_12 -0.0865926000
_diffrn_orient_matrix_UB_13 -0.0172872000
_diffrn_orient_matrix_UB_21 0.0398356000
_diffrn_orient_matrix_UB_22 0.0495116000
_diffrn_orient_matrix_UB_23 0.0127494000
_diffrn_orient_matrix_UB_31 -0.0002783000
_diffrn_orient_matrix_UB_32 -0.0271641000
_diffrn_orient_matrix_UB_33 0.0784028000
_diffrn_radiation_monochromator mirror
_diffrn_radiation_probe x-ray
_diffrn_radiation_type 'Cu K\a'
_diffrn_radiation_wavelength 1.54184
_diffrn_reflns_av_R_equivalents 0.0652
_diffrn_reflns_av_unetI/netI 0.0281
_diffrn_reflns_Laue_measured_fraction_full 0.999
_diffrn_reflns_Laue_measured_fraction_max 0.979
_diffrn_reflns_limit_h_max 41
_diffrn_reflns_limit_h_min -41
_diffrn_reflns_limit_k_max 18
_diffrn_reflns_limit_k_min -18
_diffrn_reflns_limit_l_max 23
_diffrn_reflns_limit_l_min -20
_diffrn_reflns_number 87708
_diffrn_reflns_point_group_measured_fraction_full 0.999
_diffrn_reflns_point_group_measured_fraction_max 0.979
_diffrn_reflns_theta_full 67.684
_diffrn_reflns_theta_max 76.748
_diffrn_reflns_theta_min 2.634
_diffrn_source 'Rotating-anode X-ray tube'
_diffrn_source_type 'Rigaku (Cu) X-ray Source'
_exptl_absorpt_coefficient_mu 2.615
_exptl_absorpt_correction_T_max 1.00000
_exptl_absorpt_correction_T_min 0.47177
_exptl_absorpt_correction_type multi-scan
_exptl_absorpt_process_details
;
CrysAlisPro 1.171.42.90a (Rigaku Oxford Diffraction, 2023)
Empirical absorption correction using spherical harmonics,
implemented in SCALE3 ABSPACK scaling algorithm.
;
_exptl_crystal_colour 'clear light colourless'
_exptl_crystal_colour_lustre clear
_exptl_crystal_colour_modifier light
_exptl_crystal_colour_primary colourless
_exptl_crystal_density_diffrn 1.249
_exptl_crystal_description prism
_exptl_crystal_F_000 3680
_exptl_crystal_size_max 0.2
_exptl_crystal_size_mid 0.05
_exptl_crystal_size_min 0.05
_refine_diff_density_max 1.074
_refine_diff_density_min -1.197
_refine_diff_density_rms 0.066
_refine_ls_extinction_method none
_refine_ls_goodness_of_fit_ref 1.026
_refine_ls_hydrogen_treatment constr
_refine_ls_matrix_type full
_refine_ls_number_parameters 561
_refine_ls_number_reflns 9779
_refine_ls_number_restraints 0
_refine_ls_restrained_S_all 1.026
_refine_ls_R_factor_all 0.0643
_refine_ls_R_factor_gt 0.0601
_refine_ls_shift/su_max 0.001
_refine_ls_shift/su_mean 0.000
_refine_ls_structure_factor_coef Fsqd
_refine_ls_weighting_details 'w=1/[\s^2^(Fo^2^)+(0.0928P)^2^+19.3433P] where P=(Fo^2^+2Fc^2^)/3'
_refine_ls_weighting_scheme calc
_refine_ls_wR_factor_gt 0.1689
_refine_ls_wR_factor_ref 0.1725
_reflns_Friedel_coverage 0.000
_reflns_number_gt 8769
_reflns_number_total 9779
_reflns_threshold_expression 'I > 2\s(I)'
_cod_data_source_file d5sc02937f2.cif
_cod_data_source_block exp_1146
_cod_depositor_comments 'Adding full bibliography for 1574686--1574690.cif.'
_cod_database_code 1574690
_shelx_shelxl_version_number 2018/3
_chemical_oxdiff_formula 'C H N O Cl'
_chemical_oxdiff_usercomment i-TEQ(Ar=p-anisyl)
_shelx_space_group_comment
;
The symmetry employed for this shelxl refinement is uniquely defined
by the following loop, which should always be used as a source of
symmetry information in preference to the above space-group names.
They are only intended as comments.
;
_shelx_estimated_absorpt_t_max 0.880
_shelx_estimated_absorpt_t_min 0.623
_olex2_refinement_description
;
1. Fixed Uiso
 At 1.2 times of:
  All C(H) groups, All C(H,H) groups
 At 1.5 times of:
  All C(H,H,H) groups
2.a Secondary CH2 refined with riding coordinates:
 C01P(H01S,H01T), C01W(H01U,H01V)
2.b Aromatic/amide H refined with riding coordinates:
 C00E(H00E), C00J(H00J), C00N(H00N), C00U(H00U), C00Y(H00Y), C010(H010),
 C011(H011), C012(H012), C013(H013), C014(H014), C015(H015), C017(H017),
 C018(H018), C019(H019), C01A(H01A), C01B(H01B), C01C(H01C), C01D(H01D),
 C01E(H01E), C01F(H01F), C01H(H01H), C01I(H01I), C01J(H01J), C01K(H01K),
 C01L(H01L), C01O(H01O)
2.c Idealised Me refined as rotating group:
 C01N(H01G,H01M,H01N), C01R(H01P,H01Q,H01R)
;
_smtbx_masks_void_probe_radius 1.2
_smtbx_masks_void_truncation_radius 1.2
_olex2_submission_special_instructions 'No special instructions were received'
_oxdiff_exptl_absorpt_empirical_details
;
Empirical correction (ABSPACK) includes:
- Absorption correction using spherical harmonics
- Frame scaling
;
_oxdiff_exptl_absorpt_empirical_full_max 2.199
_oxdiff_exptl_absorpt_empirical_full_min 0.591

loop_
_space_group_symop_operation_xyz
'x, y, z'
'-x, y, -z+1/2'
'x+1/2, y+1/2, z'
'-x+1/2, y+1/2, -z+1/2'
'-x, -y, -z'
'x, -y, z-1/2'
'-x+1/2, -y+1/2, -z'
'x+1/2, -y+1/2, z-1/2'

loop_
_atom_site_label
_atom_site_type_symbol
_atom_site_fract_x
_atom_site_fract_y
_atom_site_fract_z
_atom_site_U_iso_or_equiv
_atom_site_adp_type
_atom_site_occupancy
_atom_site_site_symmetry_order
_atom_site_calc_flag
_atom_site_refinement_flags_posn
_atom_site_refinement_flags_adp
_atom_site_refinement_flags_occupancy
_atom_site_disorder_assembly
_atom_site_disorder_group
Cl01 Cl 0.55166(2) 0.57195(5) 0.29203(4) 0.05038(18) Uani 1 1 d . . . . .
Cl02 Cl 0.58264(2) 0.58133(5) 0.43812(4) 0.0534(2) Uani 1 1 d . . . . .
Cl03 Cl 0.63481(3) 0.02114(7) 0.38612(5) 0.0680(2) Uani 1 1 d . . . . .
Cl04 Cl 0.58181(3) 0.06410(7) 0.50163(6) 0.0845(3) Uani 1 1 d . . . . .
O005 O 0.39364(5) 0.41590(12) 0.32664(9) 0.0378(4) Uani 1 1 d . . . . .
O006 O 0.64316(6) 0.97039(12) 0.66403(10) 0.0459(4) Uani 1 1 d . . . . .
N007 N 0.68704(5) 0.39264(12) 0.54145(9) 0.0270(4) Uani 1 1 d . . . . .
N008 N 0.71297(5) 0.52726(12) 0.41658(9) 0.0274(4) Uani 1 1 d . . . . .
N009 N 0.66658(5) 0.41783(13) 0.31851(9) 0.0279(4) Uani 1 1 d . . . . .
N00A N 0.63357(6) 0.29926(13) 0.44475(9) 0.0288(4) Uani 1 1 d . . . . .
C00B C 0.70772(6) 0.52624(15) 0.48541(11) 0.0272(4) Uani 1 1 d . . . . .
C00C C 0.71799(7) 0.44003(15) 0.52172(10) 0.0269(4) Uani 1 1 d . . . . .
C00D C 0.73358(7) 0.27852(15) 0.58477(11) 0.0284(4) Uani 1 1 d . . . . .
C00E C 0.69240(7) 0.59937(15) 0.52380(11) 0.0290(4) Uani 1 1 d . . . . .
H00E H 0.688814 0.594284 0.573215 0.035 Uiso 1 1 calc R U . . .
C00F C 0.69429(7) 0.30972(15) 0.57005(11) 0.0277(4) Uani 1 1 d . . . . .
C00G C 0.69938(6) 0.60085(15) 0.38013(11) 0.0280(4) Uani 1 1 d . . . . .
C00H C 0.68473(6) 0.67904(15) 0.41444(11) 0.0283(4) Uani 1 1 d . . . . .
C00I C 0.69969(6) 0.59779(16) 0.30478(11) 0.0288(4) Uani 1 1 d . . . . .
C00J C 0.76587(7) 0.33293(16) 0.56385(11) 0.0301(5) Uani 1 1 d . . . . .
H00J H 0.792557 0.313921 0.572568 0.036 Uiso 1 1 calc R U . . .
C00K C 0.68273(6) 0.67766(15) 0.48942(11) 0.0285(4) Uani 1 1 d . . . . .
C00L C 0.60593(7) 0.29942(15) 0.49708(11) 0.0284(4) Uani 1 1 d . . . . .
C00M C 0.71474(6) 0.51728(16) 0.26646(11) 0.0287(4) Uani 1 1 d . . . . .
C00N C 0.75827(7) 0.41271(15) 0.53112(11) 0.0289(4) Uani 1 1 d . . . . .
H00N H 0.779423 0.449150 0.514990 0.035 Uiso 1 1 calc R U . . .
C00O C 0.69740(6) 0.43005(15) 0.27293(11) 0.0274(4) Uani 1 1 d . . . . .
C00P C 0.62146(7) 0.32572(15) 0.38113(11) 0.0287(4) Uani 1 1 d . . . . .
C00Q C 0.65306(6) 0.33532(15) 0.32710(11) 0.0282(4) Uani 1 1 d . . . . .
C00R C 0.67045(7) 0.75754(15) 0.53128(11) 0.0301(5) Uani 1 1 d . . . . .
C00S C 0.71199(7) 0.35808(16) 0.23155(11) 0.0297(5) Uani 1 1 d . . . . .
C00T C 0.56483(7) 0.31899(15) 0.48307(12) 0.0301(5) Uani 1 1 d . . . . .
C00U C 0.67112(7) 0.75294(16) 0.37286(12) 0.0311(5) Uani 1 1 d . . . . .
H00U H 0.661296 0.805337 0.395091 0.037 Uiso 1 1 calc R U . . .
C00V C 0.61913(7) 0.27760(15) 0.56752(12) 0.0307(5) Uani 1 1 d . . . . .
C00W C 0.43205(7) 0.40155(17) 0.35037(12) 0.0321(5) Uani 1 1 d . . . . .
C00X C 0.66113(7) 0.25299(15) 0.58540(11) 0.0294(4) Uani 1 1 d . . . . .
C00Y C 0.66612(7) 0.25971(16) 0.28876(12) 0.0321(5) Uani 1 1 d . . . . .
H00Y H 0.655151 0.201931 0.296791 0.039 Uiso 1 1 calc R U . . .
C00Z C 0.55281(7) 0.34208(16) 0.41271(12) 0.0316(5) Uani 1 1 d . . . . .
C010 C 0.58185(7) 0.34753(16) 0.36296(11) 0.0305(5) Uani 1 1 d . . . . .
H010 H 0.575091 0.366071 0.316227 0.037 Uiso 1 1 calc R U . . .
C011 C 0.76019(7) 0.45658(18) 0.17931(12) 0.0350(5) Uani 1 1 d . . . . .
H011 H 0.781607 0.466212 0.148322 0.042 Uiso 1 1 calc R U . . .
C012 C 0.74560(7) 0.52823(17) 0.21995(11) 0.0323(5) Uani 1 1 d . . . . .
H012 H 0.757320 0.585890 0.215260 0.039 Uiso 1 1 calc R U . . .
C013 C 0.74344(7) 0.37323(17) 0.18460(11) 0.0330(5) Uani 1 1 d . . . . .
H013 H 0.752983 0.325274 0.156618 0.040 Uiso 1 1 calc R U . . .
C014 C 0.70766(8) 0.14312(15) 0.63626(11) 0.0327(5) Uani 1 1 d . . . . .
H014 H 0.711703 0.088099 0.660718 0.039 Uiso 1 1 calc R U . . .
C015 C 0.69492(7) 0.27203(17) 0.23985(12) 0.0331(5) Uani 1 1 d . . . . .
H015 H 0.703405 0.223203 0.211693 0.040 Uiso 1 1 calc R U . . .
C016 C 0.51054(7) 0.36149(16) 0.39242(11) 0.0317(5) Uani 1 1 d . . . . .
C017 C 0.66870(8) 0.17216(16) 0.61890(11) 0.0328(5) Uani 1 1 d . . . . .
H017 H 0.646858 0.134905 0.630632 0.039 Uiso 1 1 calc R U . . .
C018 C 0.68659(7) 0.67111(16) 0.26703(12) 0.0322(5) Uani 1 1 d . . . . .
H018 H 0.687260 0.669696 0.216955 0.039 Uiso 1 1 calc R U . . .
C019 C 0.73962(7) 0.19406(15) 0.61794(11) 0.0316(5) Uani 1 1 d . . . . .
H019 H 0.765921 0.172942 0.627403 0.038 Uiso 1 1 calc R U . . .
C01A C 0.49192(7) 0.43880(18) 0.41527(13) 0.0358(5) Uani 1 1 d . . . . .
H01A H 0.506073 0.478485 0.446061 0.043 Uiso 1 1 calc R U . . .
C01B C 0.67219(7) 0.74842(16) 0.30075(12) 0.0322(5) Uani 1 1 d . . . . .
H01B H 0.663116 0.797949 0.273181 0.039 Uiso 1 1 calc R U . . .
C01C C 0.69662(7) 0.82861(16) 0.54337(13) 0.0336(5) Uani 1 1 d . . . . .
H01C H 0.721588 0.829233 0.520792 0.040 Uiso 1 1 calc R U . . .
C01D C 0.53738(7) 0.31313(16) 0.53899(13) 0.0346(5) Uani 1 1 d . . . . .
H01D H 0.509846 0.324232 0.529932 0.041 Uiso 1 1 calc R U . . .
C01E C 0.59101(7) 0.27430(17) 0.61989(12) 0.0347(5) Uani 1 1 d . . . . .
H01E H 0.599415 0.259927 0.666773 0.042 Uiso 1 1 calc R U . . .
C01F C 0.45307(7) 0.45978(17) 0.39431(12) 0.0343(5) Uani 1 1 d . . . . .
H01F H 0.441035 0.513667 0.410016 0.041 Uiso 1 1 calc R U . . .
C01G C 0.64983(8) 0.89938(16) 0.61961(13) 0.0355(5) Uani 1 1 d . . . . .
C01H C 0.48908(7) 0.30420(17) 0.34744(13) 0.0358(5) Uani 1 1 d . . . . .
H01H H 0.501330 0.251051 0.330768 0.043 Uiso 1 1 calc R U . . .
C01I C 0.45025(7) 0.32359(17) 0.32675(13) 0.0358(5) Uani 1 1 d . . . . .
H01I H 0.435968 0.283630 0.296363 0.043 Uiso 1 1 calc R U . . .
C01J C 0.68675(8) 0.89856(17) 0.58795(13) 0.0369(5) Uani 1 1 d . . . . .
H01J H 0.705192 0.945836 0.596817 0.044 Uiso 1 1 calc R U . . .
C01K C 0.55051(8) 0.29158(18) 0.60562(13) 0.0372(5) Uani 1 1 d . . . . .
H01K H 0.532027 0.288260 0.642716 0.045 Uiso 1 1 calc R U . . .
C01L C 0.63370(8) 0.75968(18) 0.56321(14) 0.0409(6) Uani 1 1 d . . . . .
H01L H 0.615444 0.711785 0.555307 0.049 Uiso 1 1 calc R U . . .
C01N C 0.37552(8) 0.49760(19) 0.34973(14) 0.0408(6) Uani 1 1 d . . . . .
H01G H 0.390180 0.548975 0.331137 0.061 Uiso 1 1 calc R U . . .
H01M H 0.376220 0.499796 0.401428 0.061 Uiso 1 1 calc R U . . .
H01N H 0.347786 0.499874 0.332399 0.061 Uiso 1 1 calc R U . . .
C01O C 0.62305(8) 0.83063(18) 0.60657(15) 0.0429(6) Uani 1 1 d . . . . .
H01O H 0.597510 0.831793 0.627099 0.051 Uiso 1 1 calc R U . . .
C01P C 0.59475(8) 0.5833(2) 0.34725(14) 0.0431(6) Uani 1 1 d . . . . .
H01S H 0.608251 0.640533 0.336443 0.052 Uiso 1 1 calc R U . . .
H01T H 0.613476 0.533716 0.337440 0.052 Uiso 1 1 calc R U . . .
C01R C 0.60504(10) 0.9751(2) 0.69572(17) 0.0534(8) Uani 1 1 d . . . . .
H01P H 0.584124 0.976125 0.658731 0.080 Uiso 1 1 calc R U . . .
H01Q H 0.603466 1.029893 0.724147 0.080 Uiso 1 1 calc R U . . .
H01R H 0.601380 0.922631 0.726020 0.080 Uiso 1 1 calc R U . . .
C01W C 0.62998(12) 0.0648(3) 0.47148(18) 0.0638(9) Uani 1 1 d . . . . .
H01U H 0.647084 0.029520 0.504498 0.077 Uiso 1 1 calc R U . . .
H01V H 0.639939 0.127346 0.472054 0.077 Uiso 1 1 calc R U . . .

loop_
_atom_site_aniso_label
_atom_site_aniso_U_11
_atom_site_aniso_U_22
_atom_site_aniso_U_33
_atom_site_aniso_U_23
_atom_site_aniso_U_13
_atom_site_aniso_U_12
Cl01 0.0437(4) 0.0627(4) 0.0447(4) 0.0021(3) -0.0001(3) -0.0011(3)
Cl02 0.0504(4) 0.0667(5) 0.0432(4) -0.0092(3) 0.0033(3) -0.0176(3)
Cl03 0.0684(5) 0.0745(6) 0.0617(5) -0.0208(4) 0.0147(4) -0.0076(4)
Cl04 0.0818(7) 0.0732(6) 0.1004(8) -0.0211(5) 0.0416(6) -0.0154(5)
O005 0.0311(8) 0.0440(10) 0.0379(9) -0.0039(7) -0.0047(7) 0.0005(7)
O006 0.0592(12) 0.0341(9) 0.0452(10) -0.0076(8) 0.0179(9) 0.0001(8)
N007 0.0299(9) 0.0285(9) 0.0226(8) 0.0000(7) -0.0001(7) -0.0003(7)
N008 0.0272(9) 0.0315(9) 0.0234(8) 0.0018(7) 0.0011(7) -0.0017(7)
N009 0.0261(9) 0.0351(10) 0.0226(8) 0.0006(7) 0.0008(7) 0.0017(7)
N00A 0.0304(9) 0.0309(9) 0.0250(9) -0.0001(7) -0.0001(7) -0.0015(7)
C00B 0.0267(10) 0.0305(11) 0.0242(10) 0.0001(8) -0.0007(8) -0.0029(8)
C00C 0.0322(11) 0.0305(11) 0.0179(9) -0.0024(8) -0.0002(8) 0.0017(8)
C00D 0.0356(11) 0.0300(11) 0.0195(9) -0.0039(8) -0.0021(8) 0.0025(9)
C00E 0.0308(11) 0.0323(11) 0.0239(10) -0.0001(8) 0.0009(8) -0.0017(9)
C00F 0.0337(11) 0.0300(11) 0.0194(9) -0.0023(8) -0.0005(8) 0.0016(9)
C00G 0.0248(10) 0.0325(11) 0.0269(10) 0.0021(8) 0.0023(8) -0.0022(8)
C00H 0.0254(10) 0.0317(11) 0.0280(10) 0.0013(8) 0.0026(8) -0.0034(8)
C00I 0.0249(10) 0.0360(11) 0.0255(10) 0.0024(9) 0.0028(8) -0.0014(9)
C00J 0.0292(11) 0.0386(12) 0.0225(10) -0.0037(9) 0.0001(8) 0.0039(9)
C00K 0.0252(10) 0.0315(11) 0.0289(10) -0.0010(8) 0.0013(8) -0.0025(8)
C00L 0.0317(11) 0.0291(11) 0.0244(10) 0.0001(8) 0.0024(8) -0.0036(8)
C00M 0.0273(10) 0.0378(12) 0.0208(9) 0.0039(8) 0.0001(8) 0.0024(9)
C00N 0.0302(11) 0.0345(11) 0.0220(10) -0.0017(8) 0.0017(8) -0.0005(9)
C00O 0.0264(10) 0.0367(12) 0.0192(9) 0.0016(8) -0.0001(8) 0.0033(8)
C00P 0.0301(11) 0.0305(11) 0.0256(10) -0.0013(8) 0.0006(8) -0.0019(9)
C00Q 0.0258(10) 0.0359(11) 0.0228(10) 0.0011(8) -0.0023(8) -0.0005(8)
C00R 0.0335(11) 0.0300(11) 0.0267(10) 0.0026(8) 0.0012(8) 0.0007(9)
C00S 0.0287(10) 0.0399(12) 0.0205(9) -0.0002(8) -0.0013(8) 0.0055(9)
C00T 0.0302(11) 0.0303(11) 0.0298(11) -0.0003(8) 0.0013(8) -0.0039(9)
C00U 0.0297(11) 0.0307(11) 0.0330(11) 0.0022(9) 0.0035(9) -0.0011(9)
C00V 0.0362(12) 0.0293(11) 0.0266(10) 0.0011(8) 0.0001(9) -0.0040(9)
C00W 0.0281(11) 0.0403(12) 0.0278(11) 0.0028(9) 0.0000(8) -0.0032(9)
C00X 0.0351(11) 0.0325(11) 0.0205(9) -0.0006(8) -0.0003(8) -0.0017(9)
C00Y 0.0345(12) 0.0342(12) 0.0276(10) -0.0027(9) -0.0009(9) 0.0002(9)
C00Z 0.0313(11) 0.0329(11) 0.0306(11) -0.0013(9) 0.0011(9) -0.0025(9)
C010 0.0311(11) 0.0353(11) 0.0251(10) 0.0005(9) -0.0003(8) -0.0024(9)
C011 0.0307(11) 0.0493(14) 0.0252(10) 0.0053(10) 0.0042(9) 0.0070(10)
C012 0.0308(11) 0.0411(13) 0.0251(10) 0.0051(9) 0.0023(8) 0.0012(9)
C013 0.0327(11) 0.0432(13) 0.0230(10) 0.0006(9) 0.0008(8) 0.0085(10)
C014 0.0480(13) 0.0278(11) 0.0221(10) 0.0004(8) -0.0035(9) 0.0011(10)
C015 0.0367(12) 0.0367(12) 0.0257(10) -0.0039(9) -0.0013(9) 0.0048(10)
C016 0.0307(11) 0.0395(12) 0.0250(10) 0.0011(9) 0.0029(8) -0.0030(9)
C017 0.0422(13) 0.0318(11) 0.0242(10) -0.0003(8) -0.0019(9) -0.0036(9)
C018 0.0306(11) 0.0391(12) 0.0270(10) 0.0047(9) 0.0025(8) -0.0028(9)
C019 0.0413(12) 0.0311(11) 0.0221(10) -0.0024(8) -0.0037(9) 0.0057(9)
C01A 0.0310(11) 0.0447(13) 0.0318(12) -0.0065(10) 0.0005(9) -0.0045(10)
C01B 0.0321(11) 0.0337(12) 0.0310(11) 0.0078(9) 0.0021(9) -0.0005(9)
C01C 0.0328(11) 0.0320(12) 0.0363(12) 0.0005(9) 0.0054(9) -0.0009(9)
C01D 0.0321(11) 0.0383(12) 0.0335(12) 0.0008(9) 0.0038(9) -0.0038(9)
C01E 0.0396(12) 0.0385(12) 0.0260(11) 0.0023(9) 0.0021(9) -0.0057(10)
C01F 0.0311(11) 0.0398(13) 0.0322(11) -0.0041(10) 0.0016(9) -0.0008(10)
C01G 0.0460(13) 0.0291(11) 0.0316(11) -0.0001(9) 0.0067(10) 0.0017(10)
C01H 0.0346(12) 0.0367(12) 0.0360(12) -0.0035(10) 0.0014(9) -0.0008(10)
C01I 0.0334(12) 0.0398(13) 0.0340(12) -0.0039(10) -0.0028(9) -0.0060(10)
C01J 0.0399(13) 0.0312(12) 0.0399(13) -0.0018(10) 0.0054(10) -0.0049(10)
C01K 0.0388(13) 0.0426(13) 0.0307(11) 0.0018(10) 0.0083(9) -0.0042(10)
C01L 0.0383(13) 0.0385(13) 0.0466(14) -0.0070(11) 0.0122(11) -0.0083(10)
C01N 0.0315(12) 0.0498(15) 0.0407(13) -0.0050(11) -0.0057(10) 0.0051(11)
C01O 0.0388(13) 0.0419(14) 0.0488(15) -0.0052(11) 0.0167(11) -0.0028(11)
C01P 0.0360(13) 0.0481(15) 0.0454(14) -0.0003(12) 0.0067(11) -0.0050(11)
C01R 0.0654(19) 0.0449(16) 0.0512(16) -0.0054(13) 0.0269(14) 0.0036(14)
C01W 0.077(2) 0.065(2) 0.0501(18) 0.0041(15) 0.0080(16) 0.0114(18)

loop_
_atom_type_symbol
_atom_type_description
_atom_type_scat_dispersion_real
_atom_type_scat_dispersion_imag
_atom_type_scat_source
C C 0.0181 0.0091 'International Tables Vol C Tables 4.2.6.8 and 6.1.1.4'
H H 0.0000 0.0000 'International Tables Vol C Tables 4.2.6.8 and 6.1.1.4'
Cl Cl 0.3639 0.7018 'International Tables Vol C Tables 4.2.6.8 and 6.1.1.4'
N N 0.0311 0.0180 'International Tables Vol C Tables 4.2.6.8 and 6.1.1.4'
O O 0.0492 0.0322 'International Tables Vol C Tables 4.2.6.8 and 6.1.1.4'

loop_
_geom_angle_atom_site_label_1
_geom_angle_atom_site_label_2
_geom_angle_atom_site_label_3
_geom_angle
_geom_angle_site_symmetry_1
_geom_angle_site_symmetry_3
_geom_angle_publ_flag
C00W O005 C01N 115.75(19) . . ?
C01G O006 C01R 117.2(2) . . ?
C00C N007 C00F 117.53(19) . . ?
C00B N008 C00G 117.20(19) . . ?
C00Q N009 C00O 117.78(19) . . ?
C00P N00A C00L 117.35(19) . . ?
N008 C00B C00C 115.48(19) . . ?
N008 C00B C00E 123.9(2) . . ?
C00E C00B C00C 120.56(19) . . ?
N007 C00C C00B 114.63(19) . . ?
N007 C00C C00N 124.5(2) . . ?
C00N C00C C00B 120.9(2) . . ?
C00F C00D C019 120.0(2) . . ?
C00J C00D C00F 118.1(2) . . ?
C00J C00D C019 121.9(2) . . ?
C00B C00E H00E 120.1 . . ?
C00K C00E C00B 119.7(2) . . ?
C00K C00E H00E 120.1 . . ?
N007 C00F C00D 121.9(2) . . ?
N007 C00F C00X 118.8(2) . . ?
C00D C00F C00X 119.3(2) . . ?
N008 C00G C00H 122.58(19) . . ?
N008 C00G C00I 117.9(2) . . ?
C00H C00G C00I 119.5(2) . . ?
C00K C00H C00G 117.9(2) . . ?
C00U C00H C00G 119.3(2) . . ?
C00U C00H C00K 122.8(2) . . ?
C00G C00I C00M 121.4(2) . . ?
C018 C00I C00G 119.0(2) . . ?
C018 C00I C00M 119.53(19) . . ?
C00D C00J H00J 120.3 . . ?
C00N C00J C00D 119.4(2) . . ?
C00N C00J H00J 120.3 . . ?
C00E C00K C00H 118.0(2) . . ?
C00E C00K C00R 119.39(19) . . ?
C00H C00K C00R 122.6(2) . . ?
N00A C00L C00T 122.12(19) . . ?
N00A C00L C00V 118.2(2) . . ?
C00T C00L C00V 119.6(2) . . ?
C00O C00M C00I 122.96(19) . . ?
C012 C00M C00I 118.7(2) . . ?
C012 C00M C00O 118.2(2) . . ?
C00C C00N H00N 120.8 . . ?
C00J C00N C00C 118.3(2) . . ?
C00J C00N H00N 120.8 . . ?
N009 C00O C00M 119.19(19) . . ?
N009 C00O C00S 121.4(2) . . ?
C00S C00O C00M 119.5(2) . . ?
N00A C00P C00Q 116.38(19) . . ?
N00A C00P C010 124.1(2) . . ?
C010 C00P C00Q 119.47(19) . . ?
N009 C00Q C00P 115.06(19) . . ?
N009 C00Q C00Y 124.4(2) . . ?
C00Y C00Q C00P 120.5(2) . . ?
C01C C00R C00K 120.9(2) . . ?
C01L C00R C00K 120.6(2) . . ?
C01L C00R C01C 118.3(2) . . ?
C013 C00S C00O 119.9(2) . . ?
C015 C00S C00O 118.5(2) . . ?
C015 C00S C013 121.6(2) . . ?
C00Z C00T C00L 118.2(2) . . ?
C01D C00T C00L 119.2(2) . . ?
C01D C00T C00Z 122.5(2) . . ?
C00H C00U H00U 120.0 . . ?
C01B C00U C00H 119.9(2) . . ?
C01B C00U H00U 120.0 . . ?
C00L C00V C00X 122.5(2) . . ?
C01E C00V C00L 118.3(2) . . ?
C01E C00V C00X 119.0(2) . . ?
O005 C00W C01F 124.1(2) . . ?
O005 C00W C01I 116.2(2) . . ?
C01F C00W C01I 119.7(2) . . ?
C00F C00X C00V 123.0(2) . . ?
C017 C00X C00F 118.2(2) . . ?
C017 C00X C00V 118.8(2) . . ?
C00Q C00Y H00Y 120.9 . . ?
C015 C00Y C00Q 118.3(2) . . ?
C015 C00Y H00Y 120.9 . . ?
C00T C00Z C016 122.3(2) . . ?
C010 C00Z C00T 117.8(2) . . ?
C010 C00Z C016 119.9(2) . . ?
C00P C010 H010 120.0 . . ?
C00Z C010 C00P 120.1(2) . . ?
C00Z C010 H010 120.0 . . ?
C012 C011 H011 120.0 . . ?
C013 C011 H011 120.0 . . ?
C013 C011 C012 119.9(2) . . ?
C00M C012 C011 122.2(2) . . ?
C00M C012 H012 118.9 . . ?
C011 C012 H012 118.9 . . ?
C00S C013 H013 119.8 . . ?
C011 C013 C00S 120.3(2) . . ?
C011 C013 H013 119.8 . . ?
C017 C014 H014 120.0 . . ?
C019 C014 H014 120.0 . . ?
C019 C014 C017 120.0(2) . . ?
C00S C015 H015 120.3 . . ?
C00Y C015 C00S 119.5(2) . . ?
C00Y C015 H015 120.3 . . ?
C01A C016 C00Z 121.0(2) . . ?
C01A C016 C01H 118.0(2) . . ?
C01H C016 C00Z 120.9(2) . . ?
C00X C017 C014 122.3(2) . . ?
C00X C017 H017 118.9 . . ?
C014 C017 H017 118.9 . . ?
C00I C018 H018 119.2 . . ?
C00I C018 C01B 121.6(2) . . ?
C01B C018 H018 119.2 . . ?
C00D C019 H019 120.0 . . ?
C014 C019 C00D 120.1(2) . . ?
C014 C019 H019 120.0 . . ?
C016 C01A H01A 119.2 . . ?
C016 C01A C01F 121.7(2) . . ?
C01F C01A H01A 119.2 . . ?
C00U C01B C018 120.7(2) . . ?
C00U C01B H01B 119.7 . . ?
C018 C01B H01B 119.7 . . ?
C00R C01C H01C 119.6 . . ?
C01J C01C C00R 120.9(2) . . ?
C01J C01C H01C 119.6 . . ?
C00T C01D H01D 119.9 . . ?
C01K C01D C00T 120.2(2) . . ?
C01K C01D H01D 119.9 . . ?
C00V C01E H01E 119.1 . . ?
C00V C01E C01K 121.9(2) . . ?
C01K C01E H01E 119.1 . . ?
C00W C01F C01A 119.5(2) . . ?
C00W C01F H01F 120.3 . . ?
C01A C01F H01F 120.3 . . ?
O006 C01G C01J 115.6(2) . . ?
O006 C01G C01O 124.5(2) . . ?
C01O C01G C01J 119.9(2) . . ?
C016 C01H H01H 119.5 . . ?
C01I C01H C016 121.0(2) . . ?
C01I C01H H01H 119.5 . . ?
C00W C01I H01I 120.0 . . ?
C01H C01I C00W 120.1(2) . . ?
C01H C01I H01I 120.0 . . ?
C01C C01J C01G 119.9(2) . . ?
C01C C01J H01J 120.1 . . ?
C01G C01J H01J 120.1 . . ?
C01D C01K C01E 120.7(2) . . ?
C01D C01K H01K 119.6 . . ?
C01E C01K H01K 119.6 . . ?
C00R C01L H01L 119.4 . . ?
C00R C01L C01O 121.3(2) . . ?
C01O C01L H01L 119.4 . . ?
O005 C01N H01G 109.5 . . ?
O005 C01N H01M 109.5 . . ?
O005 C01N H01N 109.5 . . ?
H01G C01N H01M 109.5 . . ?
H01G C01N H01N 109.5 . . ?
H01M C01N H01N 109.5 . . ?
C01G C01O C01L 119.6(2) . . ?
C01G C01O H01O 120.2 . . ?
C01L C01O H01O 120.2 . . ?
Cl01 C01P Cl02 111.58(14) . . ?
Cl01 C01P H01S 109.3 . . ?
Cl01 C01P H01T 109.3 . . ?
Cl02 C01P H01S 109.3 . . ?
Cl02 C01P H01T 109.3 . . ?
H01S C01P H01T 108.0 . . ?
O006 C01R H01P 109.5 . . ?
O006 C01R H01Q 109.5 . . ?
O006 C01R H01R 109.5 . . ?
H01P C01R H01Q 109.5 . . ?
H01P C01R H01R 109.5 . . ?
H01Q C01R H01R 109.5 . . ?
Cl03 C01W H01U 108.7 . . ?
Cl03 C01W H01V 108.7 . . ?
Cl04 C01W Cl03 114.2(2) . . ?
Cl04 C01W H01U 108.7 . . ?
Cl04 C01W H01V 108.7 . . ?
H01U C01W H01V 107.6 . . ?

loop_
_geom_bond_atom_site_label_1
_geom_bond_atom_site_label_2
_geom_bond_distance
_geom_bond_site_symmetry_2
_geom_bond_publ_flag
Cl01 C01P 1.772(3) . ?
Cl02 C01P 1.779(3) . ?
Cl03 C01W 1.755(4) . ?
Cl04 C01W 1.727(4) . ?
O005 C00W 1.371(3) . ?
O005 C01N 1.434(3) . ?
O006 C01G 1.374(3) . ?
O006 C01R 1.428(3) . ?
N007 C00C 1.318(3) . ?
N007 C00F 1.369(3) . ?
N008 C00B 1.320(3) . ?
N008 C00G 1.368(3) . ?
N009 C00O 1.375(3) . ?
N009 C00Q 1.322(3) . ?
N00A C00L 1.374(3) . ?
N00A C00P 1.323(3) . ?
C00B C00C 1.494(3) . ?
C00B C00E 1.414(3) . ?
C00C C00N 1.419(3) . ?
C00D C00F 1.419(3) . ?
C00D C00J 1.417(3) . ?
C00D C019 1.419(3) . ?
C00E H00E 0.9500 . ?
C00E C00K 1.371(3) . ?
C00F C00X 1.433(3) . ?
C00G C00H 1.427(3) . ?
C00G C00I 1.429(3) . ?
C00H C00K 1.424(3) . ?
C00H C00U 1.423(3) . ?
C00I C00M 1.497(3) . ?
C00I C018 1.372(3) . ?
C00J H00J 0.9500 . ?
C00J C00N 1.362(3) . ?
C00K C00R 1.494(3) . ?
C00L C00T 1.428(3) . ?
C00L C00V 1.434(3) . ?
C00M C00O 1.430(3) . ?
C00M C012 1.386(3) . ?
C00N H00N 0.9500 . ?
C00O C00S 1.422(3) . ?
C00P C00Q 1.499(3) . ?
C00P C010 1.403(3) . ?
C00Q C00Y 1.416(3) . ?
C00R C01C 1.391(3) . ?
C00R C01L 1.387(3) . ?
C00S C013 1.415(3) . ?
C00S C015 1.415(3) . ?
C00T C00Z 1.426(3) . ?
C00T C01D 1.424(3) . ?
C00U H00U 0.9500 . ?
C00U C01B 1.370(3) . ?
C00V C00X 1.487(3) . ?
C00V C01E 1.387(3) . ?
C00W C01F 1.384(3) . ?
C00W C01I 1.392(4) . ?
C00X C017 1.382(3) . ?
C00Y H00Y 0.9500 . ?
C00Y C015 1.368(3) . ?
C00Z C010 1.374(3) . ?
C00Z C016 1.489(3) . ?
C010 H010 0.9500 . ?
C011 H011 0.9500 . ?
C011 C012 1.411(3) . ?
C011 C013 1.368(4) . ?
C012 H012 0.9500 . ?
C013 H013 0.9500 . ?
C014 H014 0.9500 . ?
C014 C017 1.408(3) . ?
C014 C019 1.366(4) . ?
C015 H015 0.9500 . ?
C016 C01A 1.385(4) . ?
C016 C01H 1.394(3) . ?
C017 H017 0.9500 . ?
C018 H018 0.9500 . ?
C018 C01B 1.409(3) . ?
C019 H019 0.9500 . ?
C01A H01A 0.9500 . ?
C01A C01F 1.389(3) . ?
C01B H01B 0.9500 . ?
C01C H01C 0.9500 . ?
C01C C01J 1.387(3) . ?
C01D H01D 0.9500 . ?
C01D C01K 1.366(3) . ?
C01E H01E 0.9500 . ?
C01E C01K 1.403(4) . ?
C01F H01F 0.9500 . ?
C01G C01J 1.389(3) . ?
C01G C01O 1.381(4) . ?
C01H H01H 0.9500 . ?
C01H C01I 1.382(3) . ?
C01I H01I 0.9500 . ?
C01J H01J 0.9500 . ?
C01K H01K 0.9500 . ?
C01L H01L 0.9500 . ?
C01L C01O 1.391(4) . ?
C01N H01G 0.9800 . ?
C01N H01M 0.9800 . ?
C01N H01N 0.9800 . ?
C01O H01O 0.9500 . ?
C01P H01S 0.9900 . ?
C01P H01T 0.9900 . ?
C01R H01P 0.9800 . ?
C01R H01Q 0.9800 . ?
C01R H01R 0.9800 . ?
C01W H01U 0.9900 . ?
C01W H01V 0.9900 . ?

loop_
_geom_torsion_atom_site_label_1
_geom_torsion_atom_site_label_2
_geom_torsion_atom_site_label_3
_geom_torsion_atom_site_label_4
_geom_torsion
_geom_torsion_site_symmetry_1
_geom_torsion_site_symmetry_2
_geom_torsion_site_symmetry_3
_geom_torsion_site_symmetry_4
_geom_torsion_publ_flag
O005 C00W C01F C01A -180.0(2) . . . . ?
O005 C00W C01I C01H 179.3(2) . . . . ?
O006 C01G C01J C01C 178.6(2) . . . . ?
O006 C01G C01O C01L -176.9(3) . . . . ?
N007 C00C C00N C00J -1.2(3) . . . . ?
N007 C00F C00X C00V 4.0(3) . . . . ?
N007 C00F C00X C017 -175.42(19) . . . . ?
N008 C00B C00C N007 -106.4(2) . . . . ?
N008 C00B C00C C00N 71.7(3) . . . . ?
N008 C00B C00E C00K -1.2(3) . . . . ?
N008 C00G C00H C00K -2.9(3) . . . . ?
N008 C00G C00H C00U 180.0(2) . . . . ?
N008 C00G C00I C00M -0.6(3) . . . . ?
N008 C00G C00I C018 -179.3(2) . . . . ?
N009 C00O C00S C013 179.29(19) . . . . ?
N009 C00O C00S C015 -2.0(3) . . . . ?
N009 C00Q C00Y C015 0.6(3) . . . . ?
N00A C00L C00T C00Z -2.3(3) . . . . ?
N00A C00L C00T C01D 176.5(2) . . . . ?
N00A C00L C00V C00X -1.4(3) . . . . ?
N00A C00L C00V C01E -177.5(2) . . . . ?
N00A C00P C00Q N009 -97.3(2) . . . . ?
N00A C00P C00Q C00Y 83.5(3) . . . . ?
N00A C00P C010 C00Z 0.1(4) . . . . ?
C00B N008 C00G C00H 7.9(3) . . . . ?
C00B N008 C00G C00I -171.40(19) . . . . ?
C00B C00C C00N C00J -179.21(19) . . . . ?
C00B C00E C00K C00H 6.3(3) . . . . ?
C00B C00E C00K C00R -173.9(2) . . . . ?
C00C N007 C00F C00D 6.2(3) . . . . ?
C00C N007 C00F C00X -173.78(19) . . . . ?
C00C C00B C00E C00K -179.3(2) . . . . ?
C00D C00F C00X C00V -175.94(19) . . . . ?
C00D C00F C00X C017 4.6(3) . . . . ?
C00D C00J C00N C00C 2.5(3) . . . . ?
C00E C00B C00C N007 71.8(3) . . . . ?
C00E C00B C00C C00N -110.0(2) . . . . ?
C00E C00K C00R C01C 103.7(3) . . . . ?
C00E C00K C00R C01L -71.7(3) . . . . ?
C00F N007 C00C C00B 175.01(17) . . . . ?
C00F N007 C00C C00N -3.1(3) . . . . ?
C00F C00D C00J C00N 0.4(3) . . . . ?
C00F C00D C019 C014 -0.6(3) . . . . ?
C00F C00X C017 C014 -1.9(3) . . . . ?
C00G N008 C00B C00C 172.23(18) . . . . ?
C00G N008 C00B C00E -6.0(3) . . . . ?
C00G C00H C00K C00E -4.3(3) . . . . ?
C00G C00H C00K C00R 175.9(2) . . . . ?
C00G C00H C00U C01B 0.0(3) . . . . ?
C00G C00I C00M C00O 60.5(3) . . . . ?
C00G C00I C00M C012 -122.8(2) . . . . ?
C00G C00I C018 C01B -1.2(3) . . . . ?
C00H C00G C00I C00M -180.0(2) . . . . ?
C00H C00G C00I C018 1.3(3) . . . . ?
C00H C00K C00R C01C -76.6(3) . . . . ?
C00H C00K C00R C01L 108.0(3) . . . . ?
C00H C00U C01B C018 0.1(3) . . . . ?
C00I C00G C00H C00K 176.45(19) . . . . ?
C00I C00G C00H C00U -0.7(3) . . . . ?
C00I C00M C00O N009 -2.8(3) . . . . ?
C00I C00M C00O C00S 176.36(19) . . . . ?
C00I C00M C012 C011 -176.9(2) . . . . ?
C00I C018 C01B C00U 0.5(4) . . . . ?
C00J C00D C00F N007 -4.9(3) . . . . ?
C00J C00D C00F C00X 175.00(19) . . . . ?
C00J C00D C019 C014 -179.0(2) . . . . ?
C00K C00H C00U C01B -177.0(2) . . . . ?
C00K C00R C01C C01J -173.5(2) . . . . ?
C00K C00R C01L C01O 175.2(2) . . . . ?
C00L N00A C00P C00Q 173.06(19) . . . . ?
C00L N00A C00P C010 -4.7(3) . . . . ?
C00L C00T C00Z C010 -2.5(3) . . . . ?
C00L C00T C00Z C016 178.5(2) . . . . ?
C00L C00T C01D C01K 1.9(4) . . . . ?
C00L C00V C00X C00F 56.4(3) . . . . ?
C00L C00V C00X C017 -124.2(2) . . . . ?
C00L C00V C01E C01K 0.0(4) . . . . ?
C00M C00I C018 C01B -180.0(2) . . . . ?
C00M C00O C00S C013 0.1(3) . . . . ?
C00M C00O C00S C015 178.78(19) . . . . ?
C00O N009 C00Q C00P 175.94(18) . . . . ?
C00O N009 C00Q C00Y -4.9(3) . . . . ?
C00O C00M C012 C011 0.0(3) . . . . ?
C00O C00S C013 C011 0.7(3) . . . . ?
C00O C00S C015 C00Y -2.3(3) . . . . ?
C00P N00A C00L C00T 5.8(3) . . . . ?
C00P N00A C00L C00V -175.3(2) . . . . ?
C00P C00Q C00Y C015 179.8(2) . . . . ?
C00Q N009 C00O C00M -175.32(19) . . . . ?
C00Q N009 C00O C00S 5.5(3) . . . . ?
C00Q C00P C010 C00Z -177.7(2) . . . . ?
C00Q C00Y C015 C00S 3.0(3) . . . . ?
C00R C01C C01J C01G -1.8(4) . . . . ?
C00R C01L C01O C01G -1.6(4) . . . . ?
C00T C00L C00V C00X 177.5(2) . . . . ?
C00T C00L C00V C01E 1.4(3) . . . . ?
C00T C00Z C010 C00P 3.6(3) . . . . ?
C00T C00Z C016 C01A 70.0(3) . . . . ?
C00T C00Z C016 C01H -112.7(3) . . . . ?
C00T C01D C01K C01E -0.5(4) . . . . ?
C00U C00H C00K C00E 172.7(2) . . . . ?
C00U C00H C00K C00R -7.1(3) . . . . ?
C00V C00L C00T C00Z 178.8(2) . . . . ?
C00V C00L C00T C01D -2.4(3) . . . . ?
C00V C00X C017 C014 178.6(2) . . . . ?
C00V C01E C01K C01D -0.5(4) . . . . ?
C00X C00V C01E C01K -176.2(2) . . . . ?
C00Z C00T C01D C01K -179.4(2) . . . . ?
C00Z C016 C01A C01F 177.2(2) . . . . ?
C00Z C016 C01H C01I -177.9(2) . . . . ?
C010 C00P C00Q N009 80.7(3) . . . . ?
C010 C00P C00Q C00Y -98.6(3) . . . . ?
C010 C00Z C016 C01A -109.0(3) . . . . ?
C010 C00Z C016 C01H 68.3(3) . . . . ?
C012 C00M C00O N009 -179.63(19) . . . . ?
C012 C00M C00O C00S -0.4(3) . . . . ?
C012 C011 C013 C00S -1.1(3) . . . . ?
C013 C00S C015 C00Y 176.4(2) . . . . ?
C013 C011 C012 C00M 0.8(3) . . . . ?
C015 C00S C013 C011 -178.0(2) . . . . ?
C016 C00Z C010 C00P -177.4(2) . . . . ?
C016 C01A C01F C00W 1.0(4) . . . . ?
C016 C01H C01I C00W 0.5(4) . . . . ?
C017 C014 C019 C00D 3.4(3) . . . . ?
C018 C00I C00M C00O -120.8(2) . . . . ?
C018 C00I C00M C012 55.9(3) . . . . ?
C019 C00D C00F N007 176.59(19) . . . . ?
C019 C00D C00F C00X -3.5(3) . . . . ?
C019 C00D C00J C00N 178.9(2) . . . . ?
C019 C014 C017 C00X -2.1(3) . . . . ?
C01A C016 C01H C01I -0.6(4) . . . . ?
C01C C00R C01L C01O -0.3(4) . . . . ?
C01D C00T C00Z C010 178.8(2) . . . . ?
C01D C00T C00Z C016 -0.2(4) . . . . ?
C01E C00V C00X C00F -127.6(2) . . . . ?
C01E C00V C00X C017 51.9(3) . . . . ?
C01F C00W C01I C01H 0.4(4) . . . . ?
C01H C016 C01A C01F -0.2(4) . . . . ?
C01I C00W C01F C01A -1.1(4) . . . . ?
C01J C01G C01O C01L 1.7(4) . . . . ?
C01L C00R C01C C01J 1.9(4) . . . . ?
C01N O005 C00W C01F 0.5(3) . . . . ?
C01N O005 C00W C01I -178.4(2) . . . . ?
C01O C01G C01J C01C -0.1(4) . . . . ?
C01R O006 C01G C01J 178.0(2) . . . . ?
C01R O006 C01G C01O -3.4(4) . . . . ?

loop_
_smtbx_masks_void_nr
_smtbx_masks_void_average_x
_smtbx_masks_void_average_y
_smtbx_masks_void_average_z
_smtbx_masks_void_volume
_smtbx_masks_void_count_electrons
_smtbx_masks_void_content
1 0.000 0.500 -0.535 783.8 235.3 ?
2 0.500 0.000 -0.073 783.8 235.3 ?
